data_4131314
loop_
_publ_author_name
'AbdulHalim, Rasha G.'
'Bhatt, Prashant M.'
'Belmabkhout, Youssef'
'Shkurenko, Aleksander'
'Adil, Karim'
'Barbour, Leonard J.'
'Eddaoudi, Mohamed'

_publ_section_title
;
 A Fine-Tuned Metal-Organic Framework for Autonomous Indoor Moisture
 Control.
;
_journal_issue 31
_journal_name_full 'Journal of the American Chemical Society'
_journal_page_first 10715
_journal_page_last 10722
_journal_paper_doi 10.1021/jacs.7b04132
_journal_volume 139
_journal_year 2017
_chemical_formula_moiety '3(C2 H8 N 1+),(C102 H82 O47 Y9 3-)'
_chemical_formula_sum 'C108 H106 N3 O47 Y9'
_chemical_formula_weight 2998.14
_space_group_crystal_system hexagonal
_space_group_IT_number 194
_space_group_name_Hall '-P 6c 2c'
_space_group_name_H-M_alt 'P 63/m m c'
_atom_sites_solution_hydrogens geom
_atom_sites_solution_primary direct
_atom_sites_solution_secondary difmap
_audit_creation_method SHELXL-2014/7
_cell_angle_alpha 90
_cell_angle_beta 90
_cell_angle_gamma 120
_cell_formula_units_Z 2
_cell_length_a 22.0149(2)
_cell_length_b 22.0149(2)
_cell_length_c 24.6746(2)
_cell_measurement_reflns_used 38987
_cell_measurement_temperature 100.0(1)
_cell_measurement_theta_max 67.50
_cell_measurement_theta_min 2.368
_cell_volume 10356.53(16)
_computing_cell_refinement 'SAINT v7.68A (Bruker AXS Inc., 2009)'
_computing_data_collection 'Bruker APEX2 v2009.3-0 (Bruker AXS Inc., 2009)'
_computing_data_reduction 'SAINT v7.68A (Bruker AXS Inc., 2009)'
_computing_molecular_graphics 'DIAMOND (Crystal Impact GbR, 2009'
_computing_structure_refinement 'SHELXS (Sheldrick, 2014)'
_computing_structure_solution 'SHELXL (Sheldrick, 2014)'
_diffrn_ambient_temperature 100.0(1)
_diffrn_detector_area_resol_mean 8.3
_diffrn_measured_fraction_theta_full 0.991
_diffrn_measured_fraction_theta_max 0.991
_diffrn_measurement_device_type 'Bruker X8 PROSPECTOR APEX2 CCD'
_diffrn_measurement_method '\f and \w scans'
_diffrn_radiation_monochromator 'mirror optics'
_diffrn_radiation_type CuK\a
_diffrn_radiation_wavelength 1.54184
_diffrn_reflns_av_R_equivalents 0.0441
_diffrn_reflns_av_unetI/netI 0.0109
_diffrn_reflns_Laue_measured_fraction_full 0.991
_diffrn_reflns_Laue_measured_fraction_max 0.991
_diffrn_reflns_limit_h_max 24
_diffrn_reflns_limit_h_min -26
_diffrn_reflns_limit_k_max 26
_diffrn_reflns_limit_k_min -25
_diffrn_reflns_limit_l_max 29
_diffrn_reflns_limit_l_min -28
_diffrn_reflns_number 72757
_diffrn_reflns_point_group_measured_fraction_full 0.991
_diffrn_reflns_point_group_measured_fraction_max 0.991
_diffrn_reflns_theta_full 67.481
_diffrn_reflns_theta_max 67.481
_diffrn_reflns_theta_min 2.929
_diffrn_source 'Incoatec I\ms'
_exptl_absorpt_coefficient_mu 3.655
_exptl_absorpt_correction_T_max 1.0000
_exptl_absorpt_correction_T_min 0.8616
_exptl_absorpt_correction_type multi-scan
_exptl_absorpt_process_details
;
SADABS-2014/5 (Bruker,2014/5) was used for absorption correction.
wR2(int) was 0.0605 before and 0.0506 after correction.
The Ratio of minimum to maximum transmission is 0.8619.
The \l/2 correction factor is 0.00150.
;
_exptl_crystal_colour colorless
_exptl_crystal_density_diffrn 0.961
_exptl_crystal_description 'hexagonal bipyramid'
_exptl_crystal_F_000 3004
_exptl_crystal_size_max 0.030
_exptl_crystal_size_mid 0.030
_exptl_crystal_size_min 0.020
_refine_diff_density_max 1.312
_refine_diff_density_min -0.927
_refine_diff_density_rms 0.174
_refine_ls_extinction_method none
_refine_ls_goodness_of_fit_ref 1.061
_refine_ls_hydrogen_treatment constr
_refine_ls_matrix_type full
_refine_ls_number_parameters 157
_refine_ls_number_reflns 3439
_refine_ls_number_restraints 44
_refine_ls_restrained_S_all 1.058
_refine_ls_R_factor_all 0.0806
_refine_ls_R_factor_gt 0.0765
_refine_ls_shift/su_max 0.000
_refine_ls_shift/su_mean 0.000
_refine_ls_structure_factor_coef Fsqd
_refine_ls_weighting_details 'w=1/[\s^2^(Fo^2^)+(0.1905P)^2^+20.4632P] where P=(Fo^2^+2Fc^2^)/3'
_refine_ls_weighting_scheme calc
_refine_ls_wR_factor_gt 0.2505
_refine_ls_wR_factor_ref 0.2561
_reflns_Friedel_coverage 0.000
_reflns_number_gt 3102
_reflns_number_total 3439
_reflns_threshold_expression 'I > 2\s(I)'
_cod_data_source_file ja7b04132_si_002.cif
_cod_data_source_block shelx
_cod_original_cell_volume 10356.5(2)
_cod_database_code 4131314
_shelx_shelxl_version_number 2014/7
_shelx_space_group_comment
;
The symmetry employed for this shelxl refinement is uniquely defined
by the following loop, which should always be used as a source of
symmetry information in preference to the above space-group names.
They are only intended as comments.
;
_shelx_estimated_absorpt_t_min 0.898
_shelx_estimated_absorpt_t_max 0.930

loop_
_space_group_symop_operation_xyz
'x, y, z'
'x-y, x, z+1/2'
'-y, x-y, z'
'-x, -y, z+1/2'
'-x+y, -x, z'
'y, -x+y, z+1/2'
'x-y, -y, -z'
'-x, -x+y, -z'
'y, x, -z'
'-y, -x, -z+1/2'
'-x+y, y, -z+1/2'
'x, x-y, -z+1/2'
'-x, -y, -z'
'-x+y, -x, -z-1/2'
'y, -x+y, -z'
'x, y, -z-1/2'
'x-y, x, -z'
'-y, x-y, -z-1/2'
'-x+y, y, z'
'x, x-y, z'
'-y, -x, z'
'y, x, z-1/2'
'x-y, -y, z-1/2'
'-x, -x+y, z-1/2'

loop_
_atom_site_label
_atom_site_type_symbol
_atom_site_fract_x
_atom_site_fract_y
_atom_site_fract_z
_atom_site_U_iso_or_equiv
_atom_site_adp_type
_atom_site_occupancy
_atom_site_site_symmetry_order
_atom_site_calc_flag
_atom_site_refinement_flags_posn
_atom_site_refinement_flags_adp
_atom_site_refinement_flags_occupancy
_atom_site_disorder_assembly
_atom_site_disorder_group
O1A O 0.1930(2) 0.2498(2) 0.19062(19) 0.0388(10) Uani 0.741(3) 1 d . . P A 1
O2A O 0.2063(2) 0.1671(2) 0.14820(18) 0.0400(11) Uani 0.741(3) 1 d . . P A 1
O1B O -0.1937(8) -0.2489(7) 0.3102(8) 0.059(4) Uani 0.259(3) 1 d . . P A 2
O2B O -0.2071(7) -0.1684(8) 0.3516(7) 0.056(4) Uani 0.259(3) 1 d . . P A 2
C1 C 0.2233(3) 0.2276(3) 0.1567(2) 0.0404(12) Uani 1 1 d . . . . .
C2 C 0.28364(14) 0.28423(13) 0.12549(10) 0.0500(15) Uani 1 1 d G . . . .
C3A C 0.29519(16) 0.35217(13) 0.12974(12) 0.0614(11) Uani 0.741(3) 1 d G . P A 1
H3A H 0.2694 0.3626 0.1552 0.074 Uiso 0.741(3) 1 calc R U P A 1
C4A C 0.34456(16) 0.40488(13) 0.09667(12) 0.0614(11) Uani 0.741(3) 1 d G . P A 1
H4A H 0.3525 0.4513 0.0996 0.074 Uiso 0.741(3) 1 calc R U P A 1
C5 C 0.38237(14) 0.38965(15) 0.05936(11) 0.069(2) Uani 1 1 d G . . A .
C6A C 0.37081(16) 0.32171(15) 0.05511(12) 0.0614(11) Uani 0.741(3) 1 d G . P A 1
H6A H 0.3967 0.3113 0.0296 0.074 Uiso 0.741(3) 1 calc R U P A 1
C7A C 0.32145(15) 0.26900(14) 0.08817(12) 0.0614(11) Uani 0.741(3) 1 d G . P A 1
H7A H 0.3136 0.2226 0.0853 0.074 Uiso 0.741(3) 1 calc R U P A 1
C3B C -0.2992(3) -0.35276(16) 0.3704(2) 0.0614(11) Uani 0.259(3) 1 d D . P A 2
H3B H -0.2749 -0.3668 0.3462 0.074 Uiso 0.259(3) 1 calc R U P A 2
C4B C -0.3523(3) -0.3997(4) 0.4044(2) 0.0614(11) Uani 0.259(3) 1 d D . P A 2
H4B H -0.3640 -0.4475 0.4028 0.074 Uiso 0.259(3) 1 calc R U P A 2
C6B C -0.3747(5) -0.3133(4) 0.4447(4) 0.0614(11) Uani 0.259(3) 1 d D . P A 2
H6B H -0.3990 -0.2992 0.4689 0.074 Uiso 0.259(3) 1 calc R U P A 2
C7B C -0.3216(3) -0.2663(3) 0.4107(3) 0.0614(11) Uani 0.259(3) 1 d D . P A 2
H7B H -0.3098 -0.2185 0.4123 0.074 Uiso 0.259(3) 1 calc R U P A 2
C8 C 0.4432(3) 0.4456(3) 0.0283(2) 0.069(2) Uani 1 1 d . . . . .
C9 C 0.4980(3) 0.5020(3) 0.0555(3) 0.069(3) Uani 1 2 d S T P A .
H9 H 0.4969 0.5031 0.0940 0.082 Uiso 1 2 calc R U P . .
Y1A Y 0.10255(2) 0.20511(5) 0.2500 0.0231(3) Uani 0.741(3) 4 d DS T P A 1
Y2A Y 0.11686(8) 0.05843(4) 0.17165(3) 0.0182(3) Uani 0.741(3) 2 d DS T P A 1
O3A O 0.0597(4) 0.1194(8) 0.1605(5) 0.0221(9) Uani 0.741(3) 2 d S TU P A 1
O4A O 0.1289(2) 0.1183(2) 0.2500 0.0099(10) Uani 0.741(3) 2 d DS TU P A 1
O6A O 0.1111(15) 0.0556(8) 0.0804(12) 0.061(3) Uani 0.2469(9) 2 d DS T P A 1
O1WA O 0.0747(7) 0.0374(4) 0.0832(5) 0.061(3) Uani 0.4938(17) 2 d DS T P A 1
O2WA O 0.1710(5) 0.3420(10) 0.2500 0.148(8) Uani 0.741(3) 4 d S T P A 1
Y1B Y -0.10276(8) -0.20552(15) 0.2500 0.0310(10) Uani 0.259(3) 4 d DS T P A 2
Y2B Y -0.1185(3) -0.05926(14) 0.32710(10) 0.0221(9) Uani 0.259(3) 2 d DS T P A 2
O3B O -0.0562(10) -0.112(2) 0.3389(13) 0.0182(3) Uani 0.259(3) 2 d S TU P A 2
O4B O -0.1285(9) -0.1190(6) 0.2500 0.0099(10) Uani 0.259(3) 2 d DS TU P A 2
O6B O -0.107(2) -0.0537(12) 0.4180(13) 0.061(3) Uani 0.0864(9) 2 d DS T P A 2
O1WB O -0.0711(19) -0.0355(10) 0.4142(8) 0.061(3) Uani 0.1729(17) 2 d DS T P A 2
O2WB O -0.1677(14) -0.335(3) 0.2500 0.148(8) Uani 0.259(3) 4 d S T P A 2
O5 O 0.0000 0.0000 0.1939(2) 0.0055(11) Uani 1 6 d DS T P . .
C10 C 0.182(3) 0.182(3) 0.0000 0.262(19) Uiso 0.5 2 d DS . P . .
H10A H 0.1657 0.1865 0.0359 0.393 Uiso 0.25 1 calc R U P B -3
H10B H 0.2273 0.2237 -0.0078 0.393 Uiso 0.25 1 calc R U P B -3
H10C H 0.1476 0.1773 -0.0274 0.393 Uiso 0.25 1 calc R U P B -3
N1 N 0.190(4) 0.120(2) -0.0011(15) 0.262(19) Uiso 0.25 1 d D . P C -3
H1A H 0.1476 0.0814 0.0071 0.314 Uiso 0.25 1 calc R U P C -3
H1B H 0.2207 0.1240 0.0251 0.314 Uiso 0.25 1 calc R U P C -3
C11 C 0.214(3) 0.1070(14) -0.0533(17) 0.262(19) Uiso 0.5 2 d DS . P . .
H11A H 0.2177 0.0646 -0.0506 0.393 Uiso 0.25 1 calc R U P C -3
H11B H 0.1803 0.1007 -0.0818 0.393 Uiso 0.25 1 calc R U P C -3
H11C H 0.2599 0.1472 -0.0622 0.393 Uiso 0.25 1 calc R U P C -3

loop_
_atom_site_aniso_label
_atom_site_aniso_U_11
_atom_site_aniso_U_22
_atom_site_aniso_U_33
_atom_site_aniso_U_23
_atom_site_aniso_U_13
_atom_site_aniso_U_12
O1A 0.034(2) 0.027(2) 0.042(2) 0.0119(19) 0.013(2) 0.0046(18)
O2A 0.027(2) 0.025(2) 0.056(3) 0.0158(19) 0.022(2) 0.0043(18)
O1B 0.040(8) 0.034(7) 0.089(12) 0.011(8) 0.001(8) 0.009(6)
O2B 0.038(7) 0.046(9) 0.078(11) 0.025(8) 0.033(7) 0.016(7)
C1 0.028(3) 0.034(3) 0.038(2) 0.010(2) 0.009(2) 0.000(2)
C2 0.041(3) 0.041(3) 0.037(3) 0.007(2) 0.012(2) -0.004(2)
C3A 0.058(2) 0.0387(18) 0.0490(18) 0.0022(16) 0.0191(17) -0.0043(17)
C4A 0.058(2) 0.0387(18) 0.0490(18) 0.0022(16) 0.0191(17) -0.0043(17)
C5 0.058(3) 0.052(3) 0.026(2) 0.003(2) 0.008(2) -0.025(3)
C6A 0.058(2) 0.0387(18) 0.0490(18) 0.0022(16) 0.0191(17) -0.0043(17)
C7A 0.058(2) 0.0387(18) 0.0490(18) 0.0022(16) 0.0191(17) -0.0043(17)
C3B 0.058(2) 0.0387(18) 0.0490(18) 0.0022(16) 0.0191(17) -0.0043(17)
C4B 0.058(2) 0.0387(18) 0.0490(18) 0.0022(16) 0.0191(17) -0.0043(17)
C6B 0.058(2) 0.0387(18) 0.0490(18) 0.0022(16) 0.0191(17) -0.0043(17)
C7B 0.058(2) 0.0387(18) 0.0490(18) 0.0022(16) 0.0191(17) -0.0043(17)
C8 0.051(3) 0.052(3) 0.027(3) 0.001(2) 0.004(2) -0.033(3)
C9 0.055(3) 0.055(3) 0.025(3) -0.0024(19) 0.0024(19) -0.026(4)
Y1A 0.0238(4) 0.0251(5) 0.0206(5) 0.000 0.000 0.0126(3)
Y2A 0.0169(5) 0.0186(4) 0.0186(6) 0.00409(19) 0.0082(4) 0.0085(2)
O3A 0.0239(12) 0.0269(19) 0.0166(19) 0.011(2) 0.0055(11) 0.0134(10)
O4A 0.0103(19) 0.0051(19) 0.0124(16) 0.000 0.000 0.0023(14)
O6A 0.064(9) 0.076(5) 0.037(5) 0.004(4) 0.008(7) 0.032(5)
O1WA 0.064(9) 0.076(5) 0.037(5) 0.004(4) 0.008(7) 0.032(5)
O2WA 0.20(2) 0.073(11) 0.124(15) 0.000 0.000 0.037(5)
Y1B 0.0339(14) 0.0306(17) 0.0275(16) 0.000 0.000 0.0153(8)
Y2B 0.0239(12) 0.0269(19) 0.0166(19) 0.011(2) 0.0055(11) 0.0134(10)
O3B 0.0169(5) 0.0186(4) 0.0186(6) 0.00409(19) 0.0082(4) 0.0085(2)
O4B 0.0103(19) 0.0051(19) 0.0124(16) 0.000 0.000 0.0023(14)
O6B 0.064(9) 0.076(5) 0.037(5) 0.004(4) 0.008(7) 0.032(5)
O1WB 0.064(9) 0.076(5) 0.037(5) 0.004(4) 0.008(7) 0.032(5)
O2WB 0.20(2) 0.073(11) 0.124(15) 0.000 0.000 0.037(5)
O5 0.0050(16) 0.0050(16) 0.006(2) 0.000 0.000 0.0025(8)

loop_
_atom_type_symbol
_atom_type_description
_atom_type_scat_dispersion_real
_atom_type_scat_dispersion_imag
_atom_type_scat_source
C C 0.0181 0.0091 'International Tables Vol C Tables 4.2.6.8 and 6.1.1.4'
H H 0.0000 0.0000 'International Tables Vol C Tables 4.2.6.8 and 6.1.1.4'
N N 0.0311 0.0180 'International Tables Vol C Tables 4.2.6.8 and 6.1.1.4'
O O 0.0492 0.0322 'International Tables Vol C Tables 4.2.6.8 and 6.1.1.4'
Y Y -0.2670 2.0244 'International Tables Vol C Tables 4.2.6.8 and 6.1.1.4'

loop_
_geom_angle_atom_site_label_1
_geom_angle_atom_site_label_2
_geom_angle_atom_site_label_3
_geom_angle
_geom_angle_site_symmetry_1
_geom_angle_site_symmetry_3
C1 O1A Y1A 139.0(3) . .
C1 O2A Y2A 137.7(4) . .
C1 O1B Y1B 138.0(9) 10 .
C1 O2B Y2B 141.7(10) 10 .
O2A C1 O1A 126.1(5) . .
O2B C1 O1B 123.6(10) 10 10
O2B C1 C2 126.2(8) 10 .
O2A C1 C2 118.8(4) . .
O1A C1 C2 115.1(4) . .
O1B C1 C2 108.5(7) 10 .
C3A C2 C7A 120.0 . .
C7B C2 C3B 119.90(11) 10 10
C3A C2 C1 117.6(2) . .
C7A C2 C1 121.9(2) . .
C7B C2 C1 115.4(3) 10 .
C3B C2 C1 124.6(3) 10 .
C2 C3A C4A 120.0 . .
C2 C3A H3A 120.0 . .
C4A C3A H3A 120.0 . .
C5 C4A C3A 120.0 . .
C5 C4A H4A 120.0 . .
C3A C4A H4A 120.0 . .
C4A C5 C6A 120.0 . .
C6B C5 C4B 119.92(11) 10 10
C4A C5 C8 122.5(3) . .
C6A C5 C8 116.9(3) . .
C6B C5 C8 125.5(4) 10 .
C4B C5 C8 114.6(4) 10 .
C7A C6A C5 120.0 . .
C7A C6A H6A 120.0 . .
C5 C6A H6A 120.0 . .
C6A C7A C2 120.0 . .
C6A C7A H7A 120.0 . .
C2 C7A H7A 120.0 . .
C4B C3B C2 114.9(5) . 10
C4B C3B H3B 122.6 . .
C2 C3B H3B 122.6 10 .
C3B C4B C5 125.2(6) . 10
C3B C4B H4B 117.4 . .
C5 C4B H4B 117.4 10 .
C7B C6B C5 114.9(5) . 10
C7B C6B H6B 122.6 . .
C5 C6B H6B 122.6 10 .
C6B C7B C2 125.2(6) . 10
C6B C7B H7B 117.4 . .
C2 C7B H7B 117.4 10 .
C9 C8 C8 118.8(4) . 9
C9 C8 C5 120.3(5) . .
C8 C8 C5 120.9(2) 9 .
C8 C9 C8 122.5(7) 21_665 .
C8 C9 H9 118.8 21_665 .
C8 C9 H9 118.8 . .
O4A Y1A O4A 85.7(2) . 19
O4A Y1A O1A 79.91(14) . 16_556
O4A Y1A O1A 136.61(13) 19 16_556
O4A Y1A O1A 136.61(13) . 11
O4A Y1A O1A 79.91(14) 19 11
O1A Y1A O1A 83.0(2) 16_556 11
O4A Y1A O1A 136.61(13) . 19
O4A Y1A O1A 79.91(14) 19 19
O1A Y1A O1A 135.8(2) 16_556 19
O1A Y1A O1A 80.7(2) 11 19
O4A Y1A O1A 79.91(14) . .
O4A Y1A O1A 136.61(13) 19 .
O1A Y1A O1A 80.7(2) 16_556 .
O1A Y1A O1A 135.8(2) 11 .
O1A Y1A O1A 83.0(2) 19 .
O4A Y1A O2WA 137.14(11) . .
O4A Y1A O2WA 137.14(11) 19 .
O1A Y1A O2WA 67.90(11) 16_556 .
O1A Y1A O2WA 67.90(11) 11 .
O1A Y1A O2WA 67.90(11) 19 .
O1A Y1A O2WA 67.90(11) . .
O4A Y1A O3A 64.2(2) . .
O4A Y1A O3A 64.2(2) 19 .
O1A Y1A O3A 138.09(12) 16_556 .
O1A Y1A O3A 138.09(12) 11 .
O1A Y1A O3A 72.7(2) 19 .
O1A Y1A O3A 72.7(2) . .
O2WA Y1A O3A 126.5(3) . .
O4A Y1A O3A 64.2(2) . 16_556
O4A Y1A O3A 64.2(2) 19 16_556
O1A Y1A O3A 72.7(2) 16_556 16_556
O1A Y1A O3A 72.7(2) 11 16_556
O1A Y1A O3A 138.09(12) 19 16_556
O1A Y1A O3A 138.09(12) . 16_556
O2WA Y1A O3A 126.5(3) . 16_556
O3A Y1A O3A 107.0(6) . 16_556
O4A Y1A Y2A 30.67(3) . .
O4A Y1A Y2A 79.13(10) 19 .
O1A Y1A Y2A 105.19(11) 16_556 .
O1A Y1A Y2A 156.42(11) 11 .
O1A Y1A Y2A 106.03(12) 19 .
O1A Y1A Y2A 67.78(11) . .
O2WA Y1A Y2A 135.68(2) . .
O3A Y1A Y2A 34.61(14) . .
O3A Y1A Y2A 88.4(2) 16_556 .
O4A Y1A Y2A 79.13(10) . 3
O4A Y1A Y2A 30.67(3) 19 3
O1A Y1A Y2A 156.41(11) 16_556 3
O1A Y1A Y2A 105.20(11) 11 3
O1A Y1A Y2A 67.78(11) 19 3
O1A Y1A Y2A 106.03(12) . 3
O2WA Y1A Y2A 135.68(2) . 3
O3A Y1A Y2A 34.61(14) . 3
O3A Y1A Y2A 88.4(2) 16_556 3
Y2A Y1A Y2A 59.15(4) . 3
O4A Y1A Y2A 79.13(10) . 18_556
O4A Y1A Y2A 30.67(3) 19 18_556
O1A Y1A Y2A 106.03(12) 16_556 18_556
O1A Y1A Y2A 67.78(11) 11 18_556
O1A Y1A Y2A 105.20(11) 19 18_556
O1A Y1A Y2A 156.41(11) . 18_556
O2WA Y1A Y2A 135.68(2) . 18_556
O3A Y1A Y2A 88.4(2) . 18_556
O3A Y1A Y2A 34.61(14) 16_556 18_556
Y2A Y1A Y2A 88.65(4) . 18_556
Y2A Y1A Y2A 59.28(2) 3 18_556
O6A Y2A O3A 81.7(5) . 5
O6A Y2A O3A 81.7(5) . .
O3A Y2A O3A 120.7(7) 5 .
O6A Y2A O4A 148.42(12) . 20
O3A Y2A O4A 72.5(3) 5 20
O3A Y2A O4A 127.1(3) . 20
O6A Y2A O4A 148.42(12) . .
O3A Y2A O4A 127.1(3) 5 .
O3A Y2A O4A 72.5(3) . .
O4A Y2A O4A 62.71(18) 20 .
O6A Y2A O2A 77.5(6) . .
O3A Y2A O2A 149.6(3) 5 .
O3A Y2A O2A 78.0(3) . .
O4A Y2A O2A 117.38(17) 20 .
O4A Y2A O2A 79.57(15) . .
O6A Y2A O2A 77.5(6) . 20
O3A Y2A O2A 78.0(3) 5 20
O3A Y2A O2A 149.6(3) . 20
O4A Y2A O2A 79.57(15) 20 20
O4A Y2A O2A 117.38(17) . 20
O2A Y2A O2A 76.0(2) . 20
O6A Y2A O5 101.1(8) . .
O3A Y2A O5 64.1(3) 5 .
O3A Y2A O5 64.1(3) . .
O4A Y2A O5 83.96(16) 20 .
O4A Y2A O5 83.96(16) . .
O2A Y2A O5 141.72(11) . .
O2A Y2A O5 141.72(11) 20 .
O6A Y2A O1WA 17.4(7) . .
O3A Y2A O1WA 73.8(3) 5 .
O3A Y2A O1WA 73.8(3) . .
O4A Y2A O1WA 146.16(16) 20 .
O4A Y2A O1WA 146.16(16) . .
O2A Y2A O1WA 91.2(3) . .
O2A Y2A O1WA 91.2(3) 20 .
O5 Y2A O1WA 83.6(4) . .
O6A Y2A Y2A 87.6(6) . 3
O3A Y2A Y2A 91.1(3) 5 3
O3A Y2A Y2A 31.8(3) . 3
O4A Y2A Y2A 110.33(11) 20 3
O4A Y2A Y2A 80.04(12) . 3
O2A Y2A Y2A 109.77(11) . 3
O2A Y2A Y2A 162.57(12) 20 3
O5 Y2A Y2A 32.77(5) . 3
O1WA Y2A Y2A 72.6(3) . 3
O6A Y2A Y2A 87.6(6) . 5
O3A Y2A Y2A 31.8(3) 5 5
O3A Y2A Y2A 91.1(3) . 5
O4A Y2A Y2A 80.04(12) 20 5
O4A Y2A Y2A 110.33(11) . 5
O2A Y2A Y2A 162.57(12) . 5
O2A Y2A Y2A 109.76(11) 20 5
O5 Y2A Y2A 32.78(5) . 5
O1WA Y2A Y2A 72.6(3) . 5
Y2A Y2A Y2A 60.0 3 5
O6A Y2A Y2A 177.2(8) . 16_556
O3A Y2A Y2A 97.0(3) 5 16_556
O3A Y2A Y2A 97.0(3) . 16_556
O4A Y2A Y2A 32.00(9) 20 16_556
O4A Y2A Y2A 32.01(9) . 16_556
O2A Y2A Y2A 104.66(12) . 16_556
O2A Y2A Y2A 104.66(12) 20 16_556
O5 Y2A Y2A 76.14(13) . 16_556
O1WA Y2A Y2A 159.8(3) . 16_556
Y2A Y2A Y2A 90.0 3 16_556
Y2A Y2A Y2A 90.0 5 16_556
Y2A O3A Y2A 116.4(7) 3 .
Y2A O3A Y1A 102.0(3) 3 .
Y2A O3A Y1A 102.0(3) . .
Y1A O4A Y2A 119.00(11) . .
Y1A O4A Y2A 119.00(11) . 16_556
Y2A O4A Y2A 115.99(18) . 16_556
O1WA O6A Y2A 87(3) . .
O6A O1WA Y2A 76(3) . .
O4B Y1B O4B 85.3(8) . 19
O4B Y1B O1B 79.2(5) . 16_556
O4B Y1B O1B 136.0(5) 19 16_556
O4B Y1B O1B 136.0(5) . 19
O4B Y1B O1B 79.2(5) 19 19
O1B Y1B O1B 137.6(8) 16_556 19
O4B Y1B O1B 136.0(5) . 11
O4B Y1B O1B 79.2(5) 19 11
O1B Y1B O1B 83.9(8) 16_556 11
O1B Y1B O1B 81.1(9) 19 11
O4B Y1B O1B 79.2(5) . .
O4B Y1B O1B 136.0(5) 19 .
O1B Y1B O1B 81.1(9) 16_556 .
O1B Y1B O1B 83.9(8) 19 .
O1B Y1B O1B 137.6(8) 11 .
O4B Y1B O2WB 137.3(4) . .
O4B Y1B O2WB 137.3(4) 19 .
O1B Y1B O2WB 68.8(4) 16_556 .
O1B Y1B O2WB 68.8(4) 19 .
O1B Y1B O2WB 68.8(4) 11 .
O1B Y1B O2WB 68.8(4) . .
O4B Y1B O3B 62.4(5) . 16_556
O4B Y1B O3B 62.4(5) 19 16_556
O1B Y1B O3B 73.9(7) 16_556 16_556
O1B Y1B O3B 137.1(4) 19 16_556
O1B Y1B O3B 73.9(7) 11 16_556
O1B Y1B O3B 137.1(4) . 16_556
O2WB Y1B O3B 129.0(8) . 16_556
O4B Y1B O3B 62.4(5) . .
O4B Y1B O3B 62.4(5) 19 .
O1B Y1B O3B 137.1(4) 16_556 .
O1B Y1B O3B 73.9(7) 19 .
O1B Y1B O3B 137.1(4) 11 .
O1B Y1B O3B 73.9(7) . .
O2WB Y1B O3B 129.0(8) . .
O3B Y1B O3B 102.0(16) 16_556 .
O4B Y1B Y2B 30.07(11) . .
O4B Y1B Y2B 79.3(4) 19 .
O1B Y1B Y2B 103.9(4) 16_556 .
O1B Y1B Y2B 106.1(4) 19 .
O1B Y1B Y2B 155.6(4) 11 .
O1B Y1B Y2B 66.8(4) . .
O2WB Y1B Y2B 135.62(7) . .
O3B Y1B Y2B 85.9(7) 16_556 .
O3B Y1B Y2B 34.0(4) . .
O4B Y1B Y2B 79.3(4) . 3
O4B Y1B Y2B 30.07(11) 19 3
O1B Y1B Y2B 155.6(4) 16_556 3
O1B Y1B Y2B 66.8(4) 19 3
O1B Y1B Y2B 103.9(4) 11 3
O1B Y1B Y2B 106.1(4) . 3
O2WB Y1B Y2B 135.62(7) . 3
O3B Y1B Y2B 85.9(7) 16_556 3
O3B Y1B Y2B 34.0(4) . 3
Y2B Y1B Y2B 60.20(16) . 3
O4B Y1B Y2B 79.3(4) . 18_556
O4B Y1B Y2B 30.07(11) 19 18_556
O1B Y1B Y2B 106.1(4) 16_556 18_556
O1B Y1B Y2B 103.9(4) 19 18_556
O1B Y1B Y2B 66.8(4) 11 18_556
O1B Y1B Y2B 155.6(4) . 18_556
O2WB Y1B Y2B 135.62(7) . 18_556
O3B Y1B Y2B 34.0(4) 16_556 18_556
O3B Y1B Y2B 85.9(7) . 18_556
Y2B Y1B Y2B 88.77(14) . 18_556
Y2B Y1B Y2B 58.36(8) 3 18_556
O3B Y2B O3B 113.2(18) . 5
O3B Y2B O6B 79.6(10) . .
O3B Y2B O6B 79.6(10) 5 .
O3B Y2B O4B 126.9(9) . 20
O3B Y2B O4B 73.2(9) 5 20
O6B Y2B O4B 147.8(2) . 20
O3B Y2B O4B 73.2(9) . .
O3B Y2B O4B 126.9(9) 5 .
O6B Y2B O4B 147.8(2) . .
O4B Y2B O4B 64.4(4) 20 .
O3B Y2B O2B 80.8(10) . .
O3B Y2B O2B 151.5(10) 5 .
O6B Y2B O2B 78.9(10) . .
O4B Y2B O2B 119.4(6) 20 .
O4B Y2B O2B 80.1(5) . .
O3B Y2B O2B 151.5(10) . 20
O3B Y2B O2B 80.8(10) 5 20
O6B Y2B O2B 78.9(10) . 20
O4B Y2B O2B 80.1(5) 20 20
O4B Y2B O2B 119.4(6) . 20
O2B Y2B O2B 77.0(7) . 20
O3B Y2B O5 60.6(9) . 10
O3B Y2B O5 60.6(9) 5 10
O6B Y2B O5 97.5(12) . 10
O4B Y2B O5 83.9(4) 20 10
O4B Y2B O5 83.9(4) . 10
O2B Y2B O5 141.0(4) . 10
O2B Y2B O5 141.0(4) 20 10
O3B Y2B O1WB 70.9(10) . .
O3B Y2B O1WB 70.9(10) 5 .
O6B Y2B O1WB 17.4(7) . .
O4B Y2B O1WB 144.0(5) 20 .
O4B Y2B O1WB 144.0(5) . .
O2B Y2B O1WB 92.4(9) . .
O2B Y2B O1WB 92.4(9) 20 .
O5 Y2B O1WB 80.1(10) 10 .
O3B Y2B Y2B 97.5(9) . 16_556
O3B Y2B Y2B 97.5(9) 5 16_556
O6B Y2B Y2B 174.6(12) . 16_556
O4B Y2B Y2B 32.7(2) 20 16_556
O4B Y2B Y2B 32.7(2) . 16_556
O2B Y2B Y2B 105.3(4) . 16_556
O2B Y2B Y2B 105.3(4) 20 16_556
O5 Y2B Y2B 77.07(15) 10 16_556
O1WB Y2B Y2B 157.2(9) . 16_556
O3B Y2B Y1B 138.5(9) . 14_556
O3B Y2B Y1B 45.3(8) 5 14_556
O6B Y2B Y1B 118.56(17) . 14_556
O4B Y2B Y1B 29.8(2) 20 14_556
O4B Y2B Y1B 93.4(2) . 14_556
O2B Y2B Y1B 136.6(4) . 14_556
O2B Y2B Y1B 69.2(4) 20 14_556
O5 Y2B Y1B 79.39(9) 10 14_556
O1WB Y2B Y1B 114.8(3) . 14_556
Y2B Y2B Y1B 60.82(4) 16_556 14_556
O3B Y2B Y1B 45.3(9) . .
O3B Y2B Y1B 138.5(9) 5 .
O6B Y2B Y1B 118.56(17) . .
O4B Y2B Y1B 93.4(2) 20 .
O4B Y2B Y1B 29.8(2) . .
O2B Y2B Y1B 69.2(4) . .
O2B Y2B Y1B 136.6(4) 20 .
O5 Y2B Y1B 79.39(9) 10 .
O1WB Y2B Y1B 114.8(3) . .
Y2B Y2B Y1B 60.82(4) 16_556 .
Y1B Y2B Y1B 120.84(8) 14_556 .
Y2B O3B Y2B 123.4(19) 3 .
Y2B O3B Y1B 100.7(9) 3 .
Y2B O3B Y1B 100.7(9) . .
Y1B O4B Y2B 120.1(3) . .
Y1B O4B Y2B 120.1(3) . 16_556
Y2B O4B Y2B 114.7(4) . 16_556
O1WB O6B Y2B 88(4) . .
O6B O1WB Y2B 75(3) . .
Y2A O5 Y2A 114.45(10) 3 .
Y2A O5 Y2A 114.45(10) 3 5
Y2A O5 Y2A 114.45(10) . 5
Y2B O5 Y2B 115.14(11) 18_556 16_556
Y2B O5 Y2B 115.14(11) 18_556 14_556
Y2B O5 Y2B 115.14(11) 16_556 14_556
N1 C10 H10A 109.5 . .
N1 C10 H10B 109.5 . .
H10A C10 H10B 109.5 . .
N1 C10 H10C 109.5 . .
H10A C10 H10C 109.5 . .
H10B C10 H10C 109.5 . .
C10 N1 C11 114.7(15) . .
C10 N1 H1A 108.6 . .
C11 N1 H1A 108.6 . .
C10 N1 H1B 108.6 . .
C11 N1 H1B 108.6 . .
H1A N1 H1B 107.6 . .
N1 C11 H11A 109.5 . .
N1 C11 H11B 109.5 . .
H11A C11 H11B 109.5 . .
N1 C11 H11C 109.5 . .
H11A C11 H11C 109.5 . .
H11B C11 H11C 109.5 . .

loop_
_geom_bond_atom_site_label_1
_geom_bond_atom_site_label_2
_geom_bond_distance
_geom_bond_site_symmetry_2
O1A C1 1.305(7) .
O1A Y1A 2.263(4) .
O2A C1 1.209(7) .
O2A Y2A 2.286(4) .
O1B C1 1.401(17) 10
O1B Y1B 2.283(16) .
O2B C1 1.078(16) 10
O2B Y2B 2.292(14) .
C1 O2B 1.078(16) 10
C1 O1B 1.401(17) 10
C1 C2 1.502(5) .
C2 C3A 1.3900 .
C2 C7A 1.3900 .
C2 C7B 1.3905 10
C2 C3B 1.3907 10
C3A C4A 1.3900 .
C3A H3A 0.9500 .
C4A C5 1.3900 .
C4A H4A 0.9500 .
C5 C6A 1.3900 .
C5 C6B 1.390(10) 10
C5 C4B 1.391(9) 10
C5 C8 1.499(5) .
C6A C7A 1.3900 .
C6A H6A 0.9500 .
C7A H7A 0.9500 .
C3B C4B 1.3904(10) .
C3B C2 1.3907 10
C3B H3B 0.9500 .
C4B C5 1.3908 10
C4B H4B 0.9500 .
C6B C7B 1.3902(10) .
C6B C5 1.3903 10
C6B H6B 0.9500 .
C7B C2 1.3907 10
C7B H7B 0.9500 .
C8 C9 1.396(6) .
C8 C8 1.401(10) 9
C9 C8 1.396(6) 21_665
C9 H9 0.9500 .
Y1A O4A 2.257(4) .
Y1A O4A 2.257(4) 19
Y1A O1A 2.263(4) 16_556
Y1A O1A 2.263(4) 11
Y1A O1A 2.263(4) 19
Y1A O2WA 2.610(19) .
Y1A O3A 2.747(14) .
Y1A O3A 2.747(14) 16_556
Y1A Y2A 3.9091(8) .
Y1A Y2A 3.9091(8) 3
Y1A Y2A 3.9091(8) 18_556
Y2A O6A 2.25(3) .
Y2A O3A 2.270(8) 5
Y2A O3A 2.270(8) .
Y2A O4A 2.280(2) 20
Y2A O4A 2.280(2) .
Y2A O2A 2.286(4) 20
Y2A O5 2.2947(19) .
Y2A O1WA 2.324(14) .
Y2A Y2A 3.859(2) 3
Y2A Y2A 3.859(3) 5
Y2A Y2A 3.8666(17) 16_556
O3A Y2A 2.270(8) 3
O4A Y2A 2.280(2) 16_556
O6A O1WA 0.70(3) .
Y1B O4B 2.243(10) .
Y1B O4B 2.243(10) 19
Y1B O1B 2.283(16) 16_556
Y1B O1B 2.283(16) 19
Y1B O1B 2.283(16) 11
Y1B O2WB 2.48(5) .
Y1B O3B 2.82(3) 16_556
Y1B O3B 2.82(3) .
Y1B Y2B 3.902(2) .
Y1B Y2B 3.902(2) 3
Y1B Y2B 3.902(2) 18_556
Y2B O3B 2.223(19) .
Y2B O3B 2.223(19) 5
Y2B O6B 2.25(3) .
Y2B O4B 2.260(6) 20
Y2B O4B 2.260(6) .
Y2B O2B 2.292(14) 20
Y2B O5 2.318(5) 10
Y2B O1WB 2.333(17) .
Y2B Y2B 3.805(5) 16_556
Y2B Y1B 3.902(2) 14_556
O3B Y2B 2.223(19) 3
O4B Y2B 2.260(6) 16_556
O6B O1WB 0.70(3) .
O5 Y2A 2.2946(19) 3
O5 Y2A 2.2948(19) 5
O5 Y2B 2.318(5) 18_556
O5 Y2B 2.319(5) 16_556
O5 Y2B 2.319(5) 14_556
C10 N1 1.465(10) .
C10 H10A 0.9800 .
C10 H10B 0.9800 .
C10 H10C 0.9800 .
N1 C11 1.472(10) .
N1 H1A 0.9100 .
N1 H1B 0.9100 .
C11 H11A 0.9800 .
C11 H11B 0.9800 .
C11 H11C 0.9800 .

loop_
_geom_torsion_atom_site_label_1
_geom_torsion_atom_site_label_2
_geom_torsion_atom_site_label_3
_geom_torsion_atom_site_label_4
_geom_torsion
_geom_torsion_site_symmetry_1
_geom_torsion_site_symmetry_4
Y2A O2A C1 O1A 7.4(10) . .
Y2A O2A C1 C2 -171.3(3) . .
Y1A O1A C1 O2A -0.1(10) . .
Y1A O1A C1 C2 178.6(3) . .
O2A C1 C2 C3A 170.2(4) . .
O1A C1 C2 C3A -8.6(5) . .
O2A C1 C2 C7A -1.6(6) . .
O1A C1 C2 C7A 179.5(4) . .
O2B C1 C2 C7B 12.6(13) 10 10
O1B C1 C2 C7B 178.1(9) 10 10
O2B C1 C2 C3B -165.5(12) 10 10
O1B C1 C2 C3B 0.1(10) 10 10
C7A C2 C3A C4A 0.0 . .
C1 C2 C3A C4A -172.0(3) . .
C2 C3A C4A C5 0.0 . .
C3A C4A C5 C6A 0.0 . .
C3A C4A C5 C8 -170.9(3) . .
C4A C5 C6A C7A 0.0 . .
C8 C5 C6A C7A 171.4(3) . .
C5 C6A C7A C2 0.0 . .
C3A C2 C7A C6A 0.0 . .
C1 C2 C7A C6A 171.7(3) . .
C2 C3B C4B C5 0.00(3) 10 10
C5 C6B C7B C2 0.00(8) 10 10
C4A C5 C8 C9 51.9(8) . .
C6A C5 C8 C9 -119.3(7) . .
C6B C5 C8 C9 116.0(9) 10 .
C4B C5 C8 C9 -62.4(9) 10 .
C4A C5 C8 C8 -126.6(8) . 9
C6A C5 C8 C8 62.2(9) . 9
C6B C5 C8 C8 -62.4(12) 10 9
C4B C5 C8 C8 119.1(9) 10 9
C8 C8 C9 C8 1.1(17) 9 21_665
C5 C8 C9 C8 -177.4(5) . 21_665
